data_4000432
_journal_name_full 'Chemistry of Materials'
_journal_paper_doi 10.1021/cm0493997
_journal_year 2004
_chemical_formula_moiety 'C15 H19 N O Zn'
_chemical_formula_sum 'C15 H19 N O Zn'
_chemical_formula_weight 294.68
_chemical_name_common '(7) Zn(DMP)(Et)(py)2'
_space_group_IT_number 14
_symmetry_cell_setting monoclinic
_symmetry_space_group_name_Hall '-P 2yn'
_symmetry_space_group_name_H-M 'P 1 21/n 1'
_atom_sites_solution_hydrogens geom
_atom_sites_solution_primary direct
_atom_sites_solution_secondary difmap
_cell_angle_alpha 90.00
_cell_angle_beta 94.259(18)
_cell_angle_gamma 90.00
_cell_formula_units_Z 4
_cell_length_a 8.628(9)
_cell_length_b 11.750(12)
_cell_length_c 14.070(14)
_cell_measurement_reflns_used 857
_cell_measurement_temperature 168(2)
_cell_measurement_theta_max 22.92
_cell_measurement_theta_min 2.26
_cell_volume 1422(3)
_diffrn_ambient_temperature 168(2)
_diffrn_detector_area_resol_mean ?
_diffrn_measurement_device_type 'CCD area detector'
_diffrn_measurement_method 'phi and omega scans'
_diffrn_radiation_monochromator graphite
_diffrn_radiation_source 'fine-focus sealed tube'
_diffrn_radiation_type MoK\a
_diffrn_radiation_wavelength 0.71073
_diffrn_reflns_av_R_equivalents 0.0480
_diffrn_reflns_av_sigmaI/netI 0.0706
_diffrn_reflns_limit_h_max 9
_diffrn_reflns_limit_h_min -10
_diffrn_reflns_limit_k_max 14
_diffrn_reflns_limit_k_min -13
_diffrn_reflns_limit_l_max 16
_diffrn_reflns_limit_l_min -16
_diffrn_reflns_number 6527
_diffrn_reflns_theta_max 25.35
_diffrn_reflns_theta_min 2.26
_diffrn_standards_decay_% ?
_diffrn_standards_interval_count ?
_diffrn_standards_interval_time ?
_diffrn_standards_number ?
_exptl_absorpt_coefficient_mu 1.714
_exptl_absorpt_correction_T_max ?
_exptl_absorpt_correction_T_min ?
_exptl_absorpt_correction_type none
_exptl_absorpt_process_details ?
_exptl_crystal_colour colorless
_exptl_crystal_density_diffrn 1.376
_exptl_crystal_density_meas 0
_exptl_crystal_density_method 'not measured'
_exptl_crystal_description rectangular
_exptl_crystal_F_000 616
_exptl_crystal_size_max 0.50
_exptl_crystal_size_mid 0.12
_exptl_crystal_size_min 0.11
_refine_ls_extinction_coef ?
_refine_ls_extinction_method none
_refine_ls_goodness_of_fit_ref 1.182
_refine_ls_hydrogen_treatment mixed
_refine_ls_matrix_type full
_refine_ls_number_parameters 163
_refine_ls_number_reflns 2505
_refine_ls_number_restraints 0
_refine_ls_restrained_S_all 1.182
_refine_ls_R_factor_all 0.1230
_refine_ls_R_factor_gt 0.0835
_refine_ls_shift/su_max 0.000
_refine_ls_shift/su_mean 0.000
_refine_ls_structure_factor_coef Fsqd
_refine_ls_weighting_details 'calc w=1/[\s^2^(Fo^2^)+(0.0615P)^2^+7.0152P] where P=(Fo^2^+2Fc^2^)/3'
_refine_ls_weighting_scheme calc
_refine_ls_wR_factor_gt 0.2025
_refine_ls_wR_factor_ref 0.2172
_reflns_number_gt 1736
_reflns_number_total 2505
_reflns_threshold_expression >2sigma(I)
_cod_depositor_comments
;
The following automatic conversions were performed:
'_exptl_absorpt_correction_type' value 'NONE' changed to 'none' according
to '/home/saulius/struct/CIF-dictionaries/cif_core.dic' dictionary named
'cif_core.dic' version 2.4.1 from 2010-06-29.

Automatic conversion script
Id: cif_fix_enum 1527 2010-12-29 10:47:43Z saulius 
;
_cod_original_sg_symbol_H-M P21/n
_cod_database_code 4000432

loop_
_symmetry_equiv_pos_as_xyz
'x, y, z'
'-x+1/2, y+1/2, -z+1/2'
'-x, -y, -z'
'x-1/2, -y-1/2, z-1/2'

loop_
_atom_site_label
_atom_site_type_symbol
_atom_site_fract_x
_atom_site_fract_y
_atom_site_fract_z
_atom_site_U_iso_or_equiv
_atom_site_adp_type
_atom_site_occupancy
_atom_site_symmetry_multiplicity
_atom_site_calc_flag
_atom_site_refinement_flags
_atom_site_disorder_assembly
_atom_site_disorder_group
Zn1 Zn 0.11049(14) 0.48440(8) 0.58875(7) 0.0569(4) Uani 1 1 d . . .
N1 N 0.2717(8) 0.3668(6) 0.5369(5) 0.0516(18) Uani 1 1 d . . .
O1 O 0.0865(7) 0.5853(4) 0.4742(4) 0.0490(15) Uani 1 1 d . . .
C1 C 0.1278(9) 0.6932(6) 0.4528(5) 0.0409(18) Uani 1 1 d . . .
C2 C 0.1932(9) 0.7137(7) 0.3655(6) 0.0429(19) Uani 1 1 d . . .
C3 C 0.2308(10) 0.8249(8) 0.3430(7) 0.058(2) Uani 1 1 d . . .
H3A H 0.2735 0.8402 0.2840 0.069 Uiso 1 1 calc R . .
C4 C 0.2074(12) 0.9133(8) 0.4043(8) 0.064(3) Uani 1 1 d . . .
H4A H 0.2346 0.9888 0.3880 0.077 Uiso 1 1 calc R . .
C5 C 0.1455(10) 0.8920(7) 0.4877(7) 0.056(2) Uani 1 1 d . . .
H5A H 0.1294 0.9540 0.5292 0.068 Uiso 1 1 calc R . .
C6 C 0.1039(9) 0.7826(7) 0.5161(6) 0.0420(19) Uani 1 1 d . . .
C7 C 0.2256(12) 0.6201(8) 0.2980(6) 0.066(3) Uani 1 1 d . . .
H7A H 0.1931 0.5472 0.3240 0.099 Uiso 1 1 calc R . .
H7B H 0.3372 0.6177 0.2892 0.099 Uiso 1 1 calc R . .
H7C H 0.1679 0.6338 0.2364 0.099 Uiso 1 1 calc R . .
C8 C 0.0325(13) 0.7636(8) 0.6077(7) 0.066(3) Uani 1 1 d . . .
H8A H 0.0114 0.6823 0.6153 0.100 Uiso 1 1 calc R . .
H8B H -0.0650 0.8064 0.6077 0.100 Uiso 1 1 calc R . .
H8C H 0.1041 0.7897 0.6606 0.100 Uiso 1 1 calc R . .
C9 C 0.2843(14) 0.2643(8) 0.5760(7) 0.070(3) Uani 1 1 d . . .
H9A H 0.2256 0.2479 0.6289 0.084 Uiso 1 1 calc R . .
C10 C 0.3782(12) 0.1806(9) 0.5436(7) 0.067(3) Uani 1 1 d . . .
H10A H 0.3810 0.1072 0.5720 0.080 Uiso 1 1 calc R . .
C11 C 0.4661(12) 0.2041(12) 0.4711(9) 0.091(4) Uani 1 1 d . . .
H11A H 0.5353 0.1489 0.4489 0.109 Uiso 1 1 calc R . .
C12 C 0.4532(14) 0.3080(13) 0.4308(10) 0.118(6) Uani 1 1 d . . .
H12A H 0.5112 0.3256 0.3779 0.141 Uiso 1 1 calc R . .
C13 C 0.3582(12) 0.3879(10) 0.4652(9) 0.083(4) Uani 1 1 d . . .
H13A H 0.3538 0.4613 0.4368 0.099 Uiso 1 1 calc R . .
C14 C 0.1616(13) 0.5032(9) 0.7270(6) 0.072(3) Uani 1 1 d . . .
H14A H 0.0851 0.5556 0.7527 0.087 Uiso 1 1 calc R . .
H14B H 0.1514 0.4285 0.7586 0.087 Uiso 1 1 calc R . .
C15 C 0.3201(14) 0.5481(10) 0.7517(7) 0.079(3) Uani 1 1 d . . .
H15A H 0.3374 0.5554 0.8210 0.118 Uiso 1 1 calc R . .
H15B H 0.3307 0.6229 0.7221 0.118 Uiso 1 1 calc R . .
H15C H 0.3970 0.4958 0.7282 0.118 Uiso 1 1 calc R . .

loop_
_atom_site_aniso_label
_atom_site_aniso_U_11
_atom_site_aniso_U_22
_atom_site_aniso_U_33
_atom_site_aniso_U_23
_atom_site_aniso_U_13
_atom_site_aniso_U_12
Zn1 0.0885(9) 0.0480(6) 0.0350(5) -0.0038(5) 0.0099(5) -0.0097(6)
N1 0.056(5) 0.058(5) 0.041(4) 0.004(3) 0.001(3) -0.005(4)
O1 0.076(4) 0.034(3) 0.039(3) -0.001(2) 0.015(3) -0.008(3)
C1 0.040(5) 0.040(4) 0.044(4) 0.004(3) 0.010(4) 0.000(4)
C2 0.038(5) 0.050(5) 0.041(4) 0.001(4) 0.005(4) 0.007(4)
C3 0.047(5) 0.065(6) 0.062(6) 0.027(5) 0.016(4) 0.000(5)
C4 0.071(7) 0.040(5) 0.079(7) 0.008(5) -0.007(5) 0.004(5)
C5 0.053(6) 0.044(5) 0.072(6) -0.005(4) 0.001(5) 0.010(4)
C6 0.038(5) 0.043(5) 0.046(5) -0.006(4) 0.011(4) 0.002(4)
C7 0.088(8) 0.059(6) 0.054(6) 0.001(4) 0.027(5) 0.017(5)
C8 0.087(7) 0.062(6) 0.054(6) -0.026(5) 0.028(5) -0.003(5)
C9 0.108(9) 0.056(6) 0.048(6) 0.005(4) 0.023(6) 0.000(6)
C10 0.080(7) 0.059(6) 0.061(6) 0.016(5) 0.006(5) 0.018(5)
C11 0.052(7) 0.120(10) 0.102(9) 0.027(8) 0.014(6) 0.036(7)
C12 0.069(8) 0.146(12) 0.146(13) 0.085(11) 0.059(8) 0.050(8)
C13 0.052(6) 0.088(8) 0.111(9) 0.053(7) 0.022(6) 0.007(6)
C14 0.091(8) 0.092(8) 0.034(4) -0.004(5) 0.006(5) -0.022(6)
C15 0.103(9) 0.082(8) 0.054(6) 0.010(5) 0.017(6) 0.006(7)
